data_1560945
loop_
_publ_author_name
'Zheng, Dan'
'Jiang, Jia-Ming'
'Chen, Si-Min'
'Wan, Shi-Jie'
'Ren, Han-Gui'
'Chen, Gan'
'Xu, Gang'
'Zhou, Hua'
'Zhang, Hong'
'Xu, Hong-Xi'

_publ_section_title
;
 Structural Revision of Guttiferone F and 30-epi-Cambogin
;
_journal_name_full 'Journal of Natural Products'
_journal_paper_doi 10.1021/acs.jnatprod.0c01031
_journal_year 2021
_chemical_absolute_configuration rmad
_chemical_formula_moiety 'C38 H50 O6'
_chemical_formula_sum 'C38 H50 O6'
_chemical_formula_weight 602.78
_space_group_crystal_system monoclinic
_space_group_IT_number 4
_space_group_name_Hall 'P 2yb'
_space_group_name_H-M_alt 'P 1 21 1'
_atom_sites_solution_hydrogens geom
_audit_creation_date 2019-11-01
_audit_creation_method
;
Olex2 1.2
(compiled 2018.05.29 svn.r3508 for OlexSys, GUI svn.r5506)
;
_cell_angle_alpha 90
_cell_angle_beta 93.6280(10)
_cell_angle_gamma 90
_cell_formula_units_Z 4
_cell_length_a 14.5894(3)
_cell_length_b 11.1597(3)
_cell_length_c 20.4193(5)
_cell_measurement_reflns_used 9047
_cell_measurement_temperature 173
_cell_measurement_theta_max 68.383
_cell_measurement_theta_min 4.518
_cell_volume 3317.87(14)
_computing_cell_refinement 'SAINT v8.37A (Bruker, 2015)'
_computing_data_reduction 'SAINT v8.37A (Bruker, 2015)'
_computing_molecular_graphics 'Olex2 (Dolomanov et al., 2009)'
_computing_publication_material 'Olex2 (Dolomanov et al., 2009)'
_computing_structure_refinement 'ShelXL (Sheldrick, 2015)'
_computing_structure_solution 'SHELXT 2014/4 (Sheldrick, 2014)'
_diffrn_ambient_temperature 173.01
_diffrn_measured_fraction_theta_full 0.979
_diffrn_measured_fraction_theta_max 0.975
_diffrn_measurement_device_type 'Bruker APEX-II CCD'
_diffrn_measurement_method '\f and \w scans'
_diffrn_radiation_type CuK\a
_diffrn_radiation_wavelength 1.54178
_diffrn_reflns_av_R_equivalents 0.0209
_diffrn_reflns_av_unetI/netI 0.0294
_diffrn_reflns_Laue_measured_fraction_full 0.979
_diffrn_reflns_Laue_measured_fraction_max 0.975
_diffrn_reflns_limit_h_max 17
_diffrn_reflns_limit_h_min -17
_diffrn_reflns_limit_k_max 13
_diffrn_reflns_limit_k_min -13
_diffrn_reflns_limit_l_max 24
_diffrn_reflns_limit_l_min -24
_diffrn_reflns_number 22097
_diffrn_reflns_point_group_measured_fraction_full 0.952
_diffrn_reflns_point_group_measured_fraction_max 0.947
_diffrn_reflns_theta_full 67.679
_diffrn_reflns_theta_max 68.435
_diffrn_reflns_theta_min 3.035
_diffrn_standards_number 0
_exptl_absorpt_coefficient_mu 0.636
_exptl_absorpt_correction_T_max 0.7531
_exptl_absorpt_correction_T_min 0.6893
_exptl_absorpt_correction_type multi-scan
_exptl_absorpt_process_details
'SADABS-2016/2 (Bruker,2016/2) was used for absorption correction. wR2(int) was 0.0743 before and 0.0423 after correction. The Ratio of minimum to maximum transmission is 0.9153. The \l/2 correction factor is Not present.'
_exptl_crystal_colour yellow
_exptl_crystal_colour_primary yellow
_exptl_crystal_density_diffrn 1.207
_exptl_crystal_description block
_exptl_crystal_F_000 1304
_exptl_crystal_size_max 0.28
_exptl_crystal_size_mid 0.12
_exptl_crystal_size_min 0.11
_refine_diff_density_max 0.175
_refine_diff_density_min -0.196
_refine_diff_density_rms 0.045
_refine_ls_abs_structure_details
;
 Flack x determined using 4903 quotients [(I+)-(I-)]/[(I+)+(I-)]
 (Parsons, Flack and Wagner, Acta Cryst. B69 (2013) 249-259).
;
_refine_ls_abs_structure_Flack 0.06(4)
_refine_ls_extinction_method none
_refine_ls_goodness_of_fit_ref 1.075
_refine_ls_hydrogen_treatment constr
_refine_ls_matrix_type full
_refine_ls_number_parameters 817
_refine_ls_number_reflns 11551
_refine_ls_number_restraints 1
_refine_ls_restrained_S_all 1.075
_refine_ls_R_factor_all 0.0314
_refine_ls_R_factor_gt 0.0295
_refine_ls_shift/su_max 0.000
_refine_ls_shift/su_mean 0.000
_refine_ls_structure_factor_coef Fsqd
_refine_ls_weighting_details 'w=1/[\s^2^(Fo^2^)+(0.0480P)^2^+0.3210P] where P=(Fo^2^+2Fc^2^)/3'
_refine_ls_weighting_scheme calc
_refine_ls_wR_factor_gt 0.0783
_refine_ls_wR_factor_ref 0.0826
_reflns_Friedel_coverage 0.839
_reflns_Friedel_fraction_full 0.922
_reflns_Friedel_fraction_max 0.915
_reflns_number_gt 11174
_reflns_number_total 11551
_reflns_threshold_expression 'I > 2\s(I)'
_cod_data_source_file np0c01031_si_003.cif
_cod_data_source_block 170423zzy6_0m
_cod_database_code 1560945
_shelx_shelxl_version_number 2018/3
_shelx_space_group_comment
;
The symmetry employed for this shelxl refinement is uniquely defined
by the following loop, which should always be used as a source of
symmetry information in preference to the above space-group names.
They are only intended as comments.
;
_olex2_refinement_description
;
1. Fixed Uiso
 At 1.2 times of:
  All C(H) groups, All C(H,H) groups
 At 1.5 times of:
  All C(H,H,H) groups, All O(H) groups
2.a Ternary CH refined with riding coordinates:
 C45(H45), C7(H7), C68(H68), C30(H30)
2.b Secondary CH2 refined with riding coordinates:
 C62(H62A,H62B), C24(H24A,H24B), C67(H67A,H67B), C46(H46A,H46B), C6(H6A,H6B),
 C19(H19A,H19B), C57(H57A,H57B), C29(H29A,H29B), C72(H72A,H72B), C34(H34A,H34B)
2.c Aromatic/amide H refined with riding coordinates:
 C50(H50), C53(H53), C12(H12), C16(H16), C25(H25), C54(H54), C63(H63),
 C20(H20), C73(H73), C15(H15), C35(H35), C58(H58)
2.d Idealised Me refined as rotating group:
 C18(H18A,H18B,H18C), C55(H55A,H55B,H55C), C56(H56A,H56B,H56C), C71(H71A,H71B,
 H71C), C17(H17A,H17B,H17C), C23(H23A,H23B,H23C), C70(H70A,H70B,H70C), C28(H28A,
 H28B,H28C), C22(H22A,H22B,H22C), C32(H32A,H32B,H32C), C61(H61A,H61B,H61C),
 C33(H33A,H33B,H33C), C27(H27A,H27B,H27C), C66(H66A,H66B,H66C), C75(H75A,H75B,
 H75C), C76(H76A,H76B,H76C), C60(H60A,H60B,H60C), C38(H38A,H38B,H38C), C65(H65A,
 H65B,H65C), C37(H37A,H37B,H37C)
2.e Idealised tetrahedral OH refined as rotating group:
 O4(H4), O11(H11), O3(H3), O10(H10)
;
_olex2_submission_special_instructions 'No special instructions were received'

loop_
_space_group_symop_operation_xyz
'x, y, z'
'-x, y+1/2, -z'

loop_
_atom_site_label
_atom_site_type_symbol
_atom_site_fract_x
_atom_site_fract_y
_atom_site_fract_z
_atom_site_U_iso_or_equiv
_atom_site_adp_type
_atom_site_occupancy
_atom_site_site_symmetry_order
_atom_site_calc_flag
_atom_site_refinement_flags_posn
_atom_site_refinement_flags_adp
_atom_site_refinement_flags_occupancy
_atom_site_disorder_assembly
_atom_site_disorder_group
O9 O 0.67169(9) 0.56085(13) 0.56619(6) 0.0247(3) Uani 1 1 d . . . . .
O6 O 0.83194(10) 0.43194(13) 0.06014(7) 0.0271(3) Uani 1 1 d . . . . .
O8 O 0.60742(9) 0.71981(13) 0.43187(8) 0.0294(3) Uani 1 1 d . . . . .
O7 O 0.68185(11) 0.51176(14) 0.34164(7) 0.0318(3) Uani 1 1 d . . . . .
O1 O 0.68977(9) 0.76669(13) -0.02357(8) 0.0302(3) Uani 1 1 d . . . . .
O006 O 0.80249(10) 0.23322(13) 0.47846(8) 0.0304(3) Uani 1 1 d . . . . .
O2 O 0.78759(10) 0.49272(14) -0.16382(7) 0.0304(3) Uani 1 1 d . . . . .
O5 O 0.87826(10) 0.28043(14) -0.07459(8) 0.0342(3) Uani 1 1 d . . . . .
O4 O 0.48848(10) 0.06692(14) -0.01007(8) 0.0335(3) Uani 1 1 d . . . . .
H4 H 0.499647 -0.006704 -0.006436 0.050 Uiso 1 1 calc GR . . . .
O11 O 1.00909(10) 0.93355(14) 0.49149(9) 0.0349(4) Uani 1 1 d . . . . .
H11 H 0.999418 1.007725 0.489963 0.052 Uiso 1 1 calc GR . . . .
O3 O 0.48605(10) 0.31416(14) -0.01100(9) 0.0388(4) Uani 1 1 d . . . . .
H3 H 0.443457 0.265951 -0.004217 0.058 Uiso 1 1 calc GR . . . .
O10 O 1.00933(10) 0.68715(14) 0.50247(10) 0.0407(4) Uani 1 1 d . . . . .
H10 H 1.053636 0.735253 0.506147 0.061 Uiso 1 1 calc GR . . . .
C41 C 0.68648(12) 0.53768(17) 0.45512(9) 0.0199(4) Uani 1 1 d . . . . .
C42 C 0.68586(12) 0.46532(18) 0.39580(9) 0.0218(4) Uani 1 1 d . . . . .
C40 C 0.68416(12) 0.48742(17) 0.51528(9) 0.0189(4) Uani 1 1 d . . . . .
C48 C 0.68071(12) 0.67176(17) 0.44649(9) 0.0214(4) Uani 1 1 d . . . . .
C9 C 0.75367(12) 0.69963(17) -0.03219(10) 0.0225(4) Uani 1 1 d . . . . .
C2 C 0.79224(12) 0.53631(18) -0.10866(9) 0.0229(4) Uani 1 1 d . . . . .
C52 C 0.92848(14) 0.87393(18) 0.47882(11) 0.0264(4) Uani 1 1 d . . . . .
C4 C 0.81233(12) 0.50835(17) 0.01038(9) 0.0213(4) Uani 1 1 d . . . . .
C10 C 0.80712(13) 0.32751(18) -0.06029(9) 0.0231(4) Uani 1 1 d . . . . .
C39 C 0.68762(13) 0.35362(17) 0.52689(9) 0.0213(4) Uani 1 1 d . . . . .
C18 C 0.92531(14) 0.7081(2) -0.16848(11) 0.0313(5) Uani 1 1 d . . . . .
H18A H 0.989706 0.733524 -0.166681 0.047 Uiso 1 1 calc GR . . . .
H18B H 0.890297 0.753000 -0.202869 0.047 Uiso 1 1 calc GR . . . .
H18C H 0.921487 0.622178 -0.178310 0.047 Uiso 1 1 calc GR . . . .
C3 C 0.80199(12) 0.46156(17) -0.05050(10) 0.0217(4) Uani 1 1 d . . . . .
C51 C 0.93008(13) 0.74885(18) 0.48507(11) 0.0262(4) Uani 1 1 d . . . . .
C47 C 0.73626(12) 0.29876(17) 0.47001(10) 0.0223(4) Uani 1 1 d . . . . .
C62 C 0.48829(13) 0.4398(2) 0.44438(11) 0.0273(4) Uani 1 1 d . . . . .
H62A H 0.492746 0.484415 0.486380 0.033 Uiso 1 1 calc R . . . .
H62B H 0.522785 0.485547 0.412452 0.033 Uiso 1 1 calc R . . . .
C45 C 0.53460(13) 0.31462(18) 0.45531(10) 0.0245(4) Uani 1 1 d . . . . .
H45 H 0.482409 0.256790 0.456744 0.029 Uiso 1 1 calc R . . . .
C50 C 0.85055(13) 0.68376(18) 0.47395(10) 0.0241(4) Uani 1 1 d . . . . .
H50 H 0.852100 0.599051 0.478487 0.029 Uiso 1 1 calc R . . . .
C5 C 0.81046(13) 0.64132(18) 0.02440(10) 0.0231(4) Uani 1 1 d . . . . .
C7 C 0.95226(13) 0.68522(19) -0.04491(10) 0.0265(4) Uani 1 1 d . . . . .
H7 H 1.004468 0.743440 -0.042291 0.032 Uiso 1 1 calc R . . . .
C53 C 0.84602(14) 0.93064(19) 0.46018(11) 0.0297(4) Uani 1 1 d . . . . .
H53 H 0.844500 1.015299 0.455388 0.036 Uiso 1 1 calc R . . . .
C44 C 0.59234(13) 0.26881(18) 0.39875(10) 0.0247(4) Uani 1 1 d . . . . .
C12 C 0.64103(13) 0.31621(18) -0.03652(10) 0.0245(4) Uani 1 1 d . . . . .
H12 H 0.639043 0.401283 -0.035752 0.029 Uiso 1 1 calc R . . . .
C16 C 0.72404(14) 0.13340(19) -0.05233(11) 0.0281(4) Uani 1 1 d . . . . .
H16 H 0.778437 0.092859 -0.062870 0.034 Uiso 1 1 calc R . . . .
C13 C 0.56335(13) 0.25165(18) -0.02400(10) 0.0255(4) Uani 1 1 d . . . . .
C55 C 0.54239(15) 0.2941(2) 0.33206(11) 0.0319(5) Uani 1 1 d . . . . .
H55A H 0.478379 0.267791 0.332704 0.048 Uiso 1 1 calc GR . . . .
H55B H 0.572648 0.250564 0.297784 0.048 Uiso 1 1 calc GR . . . .
H55C H 0.544146 0.380312 0.322972 0.048 Uiso 1 1 calc GR . . . .
C11 C 0.72248(13) 0.25843(18) -0.05029(10) 0.0230(4) Uani 1 1 d . . . . .
C1 C 0.78537(13) 0.67360(18) -0.09988(10) 0.0237(4) Uani 1 1 d . . . . .
C49 C 0.76749(13) 0.74095(17) 0.45605(9) 0.0213(4) Uani 1 1 d . . . . .
C43 C 0.69291(13) 0.32779(17) 0.40262(9) 0.0224(4) Uani 1 1 d . . . . .
C24 C 0.99748(13) 0.5607(2) -0.05575(11) 0.0294(4) Uani 1 1 d . . . . .
H24A H 0.997887 0.514758 -0.014267 0.035 Uiso 1 1 calc R . . . .
H24B H 0.959062 0.516117 -0.089202 0.035 Uiso 1 1 calc R . . . .
C8 C 0.88543(13) 0.73217(18) -0.10224(10) 0.0259(4) Uani 1 1 d . . . . .
C25 C 1.09368(14) 0.5668(2) -0.07732(11) 0.0306(4) Uani 1 1 d . . . . .
H25 H 1.134542 0.619754 -0.053603 0.037 Uiso 1 1 calc R . . . .
C14 C 0.56642(14) 0.12610(19) -0.02447(10) 0.0257(4) Uani 1 1 d . . . . .
C54 C 0.76620(14) 0.86501(18) 0.44855(11) 0.0275(4) Uani 1 1 d . . . . .
H54 H 0.710405 0.904630 0.435423 0.033 Uiso 1 1 calc R . . . .
C63 C 0.38949(14) 0.4338(2) 0.41984(12) 0.0324(5) Uani 1 1 d . . . . .
H63 H 0.351125 0.383606 0.443891 0.039 Uiso 1 1 calc R . . . .
C20 C 0.62270(14) 0.6641(2) -0.15337(11) 0.0302(4) Uani 1 1 d . . . . .
H20 H 0.622252 0.579094 -0.151308 0.036 Uiso 1 1 calc R . . . .
C26 C 1.12788(14) 0.5058(2) -0.12622(12) 0.0321(5) Uani 1 1 d . . . . .
C73 C 0.92774(16) 0.3366(2) 0.67737(11) 0.0359(5) Uani 1 1 d . . . . .
H73 H 0.962253 0.367674 0.643280 0.043 Uiso 1 1 calc R . . . .
C67 C 0.73777(15) 0.32500(19) 0.59375(10) 0.0282(4) Uani 1 1 d . . . . .
H67A H 0.692784 0.294467 0.624014 0.034 Uiso 1 1 calc R . . . .
H67B H 0.783560 0.261060 0.587861 0.034 Uiso 1 1 calc R . . . .
C64 C 0.34909(16) 0.4900(2) 0.36856(13) 0.0383(5) Uani 1 1 d . . . . .
C46 C 0.58792(13) 0.30213(19) 0.52243(10) 0.0248(4) Uani 1 1 d . . . . .
H46A H 0.591046 0.216039 0.534057 0.030 Uiso 1 1 calc R . . . .
H46B H 0.552582 0.342907 0.555749 0.030 Uiso 1 1 calc R . . . .
C56 C 0.60241(15) 0.13158(19) 0.40607(12) 0.0322(5) Uani 1 1 d . . . . .
H56A H 0.639911 0.113203 0.446340 0.048 Uiso 1 1 calc GR . . . .
H56B H 0.632189 0.099194 0.368186 0.048 Uiso 1 1 calc GR . . . .
H56C H 0.541530 0.095284 0.408346 0.048 Uiso 1 1 calc GR . . . .
C15 C 0.64688(14) 0.06850(19) -0.03909(11) 0.0297(4) Uani 1 1 d . . . . .
H15 H 0.648863 -0.016567 -0.039989 0.036 Uiso 1 1 calc R . . . .
C21 C 0.54103(14) 0.7179(2) -0.15557(10) 0.0313(5) Uani 1 1 d . . . . .
C6 C 0.90909(13) 0.69523(19) 0.02167(10) 0.0273(4) Uani 1 1 d . . . . .
H6A H 0.906651 0.780997 0.033824 0.033 Uiso 1 1 calc R . . . .
H6B H 0.950039 0.654543 0.055200 0.033 Uiso 1 1 calc R . . . .
C68 C 0.78629(13) 0.43452(19) 0.62443(9) 0.0253(4) Uani 1 1 d . . . . .
H68 H 0.831758 0.462796 0.593190 0.030 Uiso 1 1 calc R . . . .
C69 C 0.71749(14) 0.53567(19) 0.63217(9) 0.0262(4) Uani 1 1 d . . . . .
C74 C 0.96307(17) 0.2414(2) 0.70872(12) 0.0386(5) Uani 1 1 d . . . . .
C71 C 0.64235(16) 0.5068(2) 0.67799(11) 0.0356(5) Uani 1 1 d . . . . .
H71A H 0.600456 0.575174 0.679770 0.053 Uiso 1 1 calc GR . . . .
H71B H 0.670038 0.490361 0.722058 0.053 Uiso 1 1 calc GR . . . .
H71C H 0.608113 0.436153 0.661682 0.053 Uiso 1 1 calc GR . . . .
C17 C 0.87625(16) 0.86961(19) -0.09448(12) 0.0335(5) Uani 1 1 d . . . . .
H17A H 0.937433 0.906201 -0.092130 0.050 Uiso 1 1 calc GR . . . .
H17B H 0.845868 0.887410 -0.054152 0.050 Uiso 1 1 calc GR . . . .
H17C H 0.839642 0.902196 -0.132263 0.050 Uiso 1 1 calc GR . . . .
C59 C 0.92500(16) 0.2817(2) 0.33821(11) 0.0360(5) Uani 1 1 d . . . . .
C30 C 0.72930(13) 0.5558(2) 0.12136(10) 0.0264(4) Uani 1 1 d . . . . .
H30 H 0.676826 0.529220 0.090937 0.032 Uiso 1 1 calc R . . . .
C35 C 0.60224(17) 0.6538(2) 0.18105(11) 0.0397(5) Uani 1 1 d . . . . .
H35 H 0.558587 0.626327 0.147937 0.048 Uiso 1 1 calc R . . . .
C19 C 0.71552(14) 0.7227(2) -0.15377(10) 0.0296(4) Uani 1 1 d . . . . .
H19A H 0.708362 0.810036 -0.147399 0.035 Uiso 1 1 calc R . . . .
H19B H 0.740385 0.710115 -0.197244 0.035 Uiso 1 1 calc R . . . .
C31 C 0.79889(15) 0.4536(2) 0.12652(10) 0.0279(4) Uani 1 1 d . . . . .
C58 C 0.84725(15) 0.3355(2) 0.35071(11) 0.0322(5) Uani 1 1 d . . . . .
H58 H 0.851620 0.417800 0.362458 0.039 Uiso 1 1 calc R . . . .
C23 C 0.45437(15) 0.6458(3) -0.15367(13) 0.0411(6) Uani 1 1 d . . . . .
H23A H 0.415361 0.660721 -0.193692 0.062 Uiso 1 1 calc GR . . . .
H23B H 0.421474 0.669311 -0.115305 0.062 Uiso 1 1 calc GR . . . .
H23C H 0.469714 0.560433 -0.150786 0.062 Uiso 1 1 calc GR . . . .
C70 C 0.76265(18) 0.6540(2) 0.65037(12) 0.0385(5) Uani 1 1 d . . . . .
H70A H 0.808530 0.673048 0.618911 0.058 Uiso 1 1 calc GR . . . .
H70B H 0.792687 0.648418 0.694572 0.058 Uiso 1 1 calc GR . . . .
H70C H 0.716001 0.717279 0.649439 0.058 Uiso 1 1 calc GR . . . .
C57 C 0.75300(15) 0.2815(2) 0.34846(11) 0.0304(4) Uani 1 1 d . . . . .
H57A H 0.758904 0.193431 0.352570 0.037 Uiso 1 1 calc R . . . .
H57B H 0.721474 0.298919 0.305145 0.037 Uiso 1 1 calc R . . . .
C29 C 0.77114(15) 0.66624(19) 0.09131(10) 0.0287(4) Uani 1 1 d . . . . .
H29A H 0.820864 0.697249 0.121960 0.034 Uiso 1 1 calc R . . . .
H29B H 0.723517 0.729247 0.085761 0.034 Uiso 1 1 calc R . . . .
C28 C 1.07269(18) 0.4250(2) -0.17215(13) 0.0409(5) Uani 1 1 d . . . . .
H28A H 1.010017 0.418418 -0.157857 0.061 Uiso 1 1 calc GR . . . .
H28B H 1.101085 0.345417 -0.172012 0.061 Uiso 1 1 calc GR . . . .
H28C H 1.070876 0.458348 -0.216611 0.061 Uiso 1 1 calc GR . . . .
C72 C 0.84013(15) 0.4013(2) 0.68906(11) 0.0350(5) Uani 1 1 d . . . . .
H72A H 0.854548 0.475194 0.714489 0.042 Uiso 1 1 calc R . . . .
H72B H 0.801363 0.349785 0.715486 0.042 Uiso 1 1 calc R . . . .
C34 C 0.69027(16) 0.5857(2) 0.18794(11) 0.0355(5) Uani 1 1 d . . . . .
H34A H 0.680084 0.510176 0.211834 0.043 Uiso 1 1 calc R . . . .
H34B H 0.736110 0.633471 0.214524 0.043 Uiso 1 1 calc R . . . .
C22 C 0.52653(17) 0.8512(2) -0.15844(13) 0.0406(5) Uani 1 1 d . . . . .
H22A H 0.586161 0.891684 -0.158075 0.061 Uiso 1 1 calc GR . . . .
H22B H 0.493973 0.876936 -0.120334 0.061 Uiso 1 1 calc GR . . . .
H22C H 0.489991 0.871845 -0.198787 0.061 Uiso 1 1 calc GR . . . .
C32 C 0.88275(17) 0.4789(3) 0.17188(12) 0.0427(6) Uani 1 1 d . . . . .
H32A H 0.928214 0.415273 0.167409 0.064 Uiso 1 1 calc GR . . . .
H32B H 0.864949 0.481775 0.217335 0.064 Uiso 1 1 calc GR . . . .
H32C H 0.909364 0.556081 0.160265 0.064 Uiso 1 1 calc GR . . . .
C61 C 1.01479(17) 0.3481(3) 0.34231(14) 0.0473(6) Uani 1 1 d . . . . .
H61A H 1.040338 0.348798 0.299062 0.071 Uiso 1 1 calc GR . . . .
H61B H 1.057892 0.308237 0.373980 0.071 Uiso 1 1 calc GR . . . .
H61C H 1.004704 0.430686 0.356560 0.071 Uiso 1 1 calc GR . . . .
C33 C 0.7573(2) 0.3341(2) 0.14298(13) 0.0444(6) Uani 1 1 d . . . . .
H33A H 0.704188 0.317927 0.112412 0.067 Uiso 1 1 calc GR . . . .
H33B H 0.737455 0.336238 0.187941 0.067 Uiso 1 1 calc GR . . . .
H33C H 0.803120 0.270727 0.139256 0.067 Uiso 1 1 calc GR . . . .
C27 C 1.22800(17) 0.5151(3) -0.13971(17) 0.0489(7) Uani 1 1 d . . . . .
H27A H 1.233791 0.550501 -0.183177 0.073 Uiso 1 1 calc GR . . . .
H27B H 1.255593 0.435017 -0.138405 0.073 Uiso 1 1 calc GR . . . .
H27C H 1.259732 0.565885 -0.106310 0.073 Uiso 1 1 calc GR . . . .
C36 C 0.5772(2) 0.7482(2) 0.21544(12) 0.0468(6) Uani 1 1 d . . . . .
C66 C 0.3983(2) 0.5672(3) 0.32186(14) 0.0548(7) Uani 1 1 d . . . . .
H66A H 0.460022 0.585781 0.340942 0.082 Uiso 1 1 calc GR . . . .
H66B H 0.364002 0.641785 0.313847 0.082 Uiso 1 1 calc GR . . . .
H66C H 0.403130 0.524371 0.280315 0.082 Uiso 1 1 calc GR . . . .
C75 C 1.0564(2) 0.1959(3) 0.69368(14) 0.0533(7) Uani 1 1 d . . . . .
H75A H 1.050710 0.114746 0.675586 0.080 Uiso 1 1 calc GR . . . .
H75B H 1.096429 0.194459 0.734060 0.080 Uiso 1 1 calc GR . . . .
H75C H 1.082868 0.248930 0.661596 0.080 Uiso 1 1 calc GR . . . .
C76 C 0.9169(2) 0.1756(3) 0.76160(15) 0.0536(7) Uani 1 1 d . . . . .
H76A H 0.947996 0.194186 0.804337 0.080 Uiso 1 1 calc GR . . . .
H76B H 0.920044 0.089163 0.753570 0.080 Uiso 1 1 calc GR . . . .
H76C H 0.852443 0.200453 0.761439 0.080 Uiso 1 1 calc GR . . . .
C60 C 0.9319(2) 0.1523(3) 0.3203(2) 0.0692(10) Uani 1 1 d . . . . .
H60A H 0.871016 0.115111 0.320531 0.104 Uiso 1 1 calc GR . . . .
H60B H 0.974140 0.111663 0.352245 0.104 Uiso 1 1 calc GR . . . .
H60C H 0.954894 0.145222 0.276423 0.104 Uiso 1 1 calc GR . . . .
C38 C 0.4811(3) 0.7971(3) 0.20453(18) 0.0708(10) Uani 1 1 d . . . . .
H38A H 0.483713 0.878936 0.187319 0.106 Uiso 1 1 calc GR . . . .
H38B H 0.451348 0.797848 0.246237 0.106 Uiso 1 1 calc GR . . . .
H38C H 0.445773 0.746355 0.172946 0.106 Uiso 1 1 calc GR . . . .
C65 C 0.2462(2) 0.4775(3) 0.3533(2) 0.0682(10) Uani 1 1 d . . . . .
H65A H 0.220321 0.425480 0.386120 0.102 Uiso 1 1 calc GR . . . .
H65B H 0.234718 0.442349 0.309622 0.102 Uiso 1 1 calc GR . . . .
H65C H 0.217348 0.556717 0.354467 0.102 Uiso 1 1 calc GR . . . .
C37 C 0.6366(3) 0.8082(3) 0.26786(17) 0.0713(9) Uani 1 1 d . . . . .
H37A H 0.609969 0.797341 0.310316 0.107 Uiso 1 1 calc GR . . . .
H37B H 0.640828 0.893952 0.258137 0.107 Uiso 1 1 calc GR . . . .
H37C H 0.698181 0.772687 0.269535 0.107 Uiso 1 1 calc GR . . . .

loop_
_atom_site_aniso_label
_atom_site_aniso_U_11
_atom_site_aniso_U_22
_atom_site_aniso_U_33
_atom_site_aniso_U_23
_atom_site_aniso_U_13
_atom_site_aniso_U_12
O9 0.0305(7) 0.0227(7) 0.0204(7) -0.0006(5) -0.0016(5) 0.0040(6)
O6 0.0327(7) 0.0243(7) 0.0247(7) -0.0005(6) 0.0049(6) 0.0036(6)
O8 0.0210(7) 0.0252(7) 0.0420(8) 0.0045(6) 0.0010(6) 0.0036(6)
O7 0.0453(8) 0.0282(7) 0.0222(7) 0.0038(6) 0.0052(6) 0.0005(7)
O1 0.0266(7) 0.0264(7) 0.0383(8) -0.0019(6) 0.0085(6) 0.0043(6)
O006 0.0246(7) 0.0268(7) 0.0395(8) 0.0024(6) 0.0002(6) 0.0064(6)
O2 0.0345(7) 0.0317(8) 0.0252(7) -0.0060(6) 0.0035(6) -0.0016(6)
O5 0.0244(7) 0.0277(8) 0.0514(9) -0.0083(7) 0.0105(6) 0.0011(6)
O4 0.0302(7) 0.0218(7) 0.0492(9) 0.0010(7) 0.0085(6) -0.0075(6)
O11 0.0265(7) 0.0185(7) 0.0594(10) -0.0001(7) 0.0001(7) -0.0061(6)
O3 0.0242(7) 0.0241(7) 0.0697(11) -0.0063(8) 0.0163(7) -0.0035(6)
O10 0.0195(7) 0.0206(7) 0.0808(12) 0.0037(8) -0.0062(7) -0.0006(6)
C41 0.0164(8) 0.0187(9) 0.0245(9) 0.0014(7) 0.0012(7) -0.0018(7)
C42 0.0190(8) 0.0232(9) 0.0233(9) 0.0014(8) 0.0017(7) -0.0007(7)
C40 0.0153(8) 0.0189(9) 0.0222(9) -0.0004(7) 0.0005(6) -0.0013(7)
C48 0.0228(9) 0.0211(10) 0.0203(8) 0.0021(7) 0.0022(7) 0.0009(8)
C9 0.0207(9) 0.0161(9) 0.0313(10) -0.0017(8) 0.0062(7) -0.0043(7)
C2 0.0172(8) 0.0251(10) 0.0269(10) -0.0027(8) 0.0051(7) -0.0020(7)
C52 0.0249(10) 0.0190(10) 0.0356(11) -0.0003(8) 0.0044(8) -0.0046(8)
C4 0.0188(8) 0.0193(9) 0.0264(9) 0.0000(8) 0.0053(7) -0.0013(7)
C10 0.0225(9) 0.0226(10) 0.0245(9) -0.0038(8) 0.0037(7) -0.0001(8)
C39 0.0230(9) 0.0176(9) 0.0231(9) 0.0023(7) -0.0004(7) -0.0011(7)
C18 0.0276(10) 0.0343(12) 0.0331(11) 0.0013(9) 0.0105(8) -0.0040(9)
C3 0.0175(8) 0.0208(9) 0.0272(9) -0.0045(7) 0.0041(7) -0.0025(7)
C51 0.0203(9) 0.0206(10) 0.0375(11) 0.0016(8) 0.0010(8) 0.0011(8)
C47 0.0209(9) 0.0156(9) 0.0303(10) 0.0008(8) 0.0014(7) -0.0037(8)
C62 0.0218(9) 0.0281(10) 0.0320(10) -0.0033(8) 0.0013(8) 0.0003(8)
C45 0.0206(8) 0.0232(9) 0.0294(10) 0.0004(8) 0.0003(7) -0.0030(8)
C50 0.0233(9) 0.0151(8) 0.0341(10) 0.0014(8) 0.0040(8) -0.0004(8)
C5 0.0243(9) 0.0203(9) 0.0252(9) -0.0042(8) 0.0058(7) -0.0015(8)
C7 0.0222(9) 0.0249(10) 0.0325(10) -0.0025(8) 0.0034(8) -0.0050(8)
C53 0.0315(11) 0.0148(9) 0.0428(12) 0.0025(8) 0.0033(9) -0.0009(8)
C44 0.0243(9) 0.0206(9) 0.0286(10) -0.0024(8) -0.0016(8) -0.0032(8)
C12 0.0245(9) 0.0170(9) 0.0322(10) -0.0030(8) 0.0043(8) -0.0017(8)
C16 0.0242(9) 0.0228(10) 0.0374(11) -0.0046(8) 0.0022(8) 0.0015(8)
C13 0.0222(9) 0.0227(10) 0.0323(10) -0.0037(8) 0.0061(8) -0.0004(8)
C55 0.0328(10) 0.0329(12) 0.0295(10) -0.0039(9) -0.0036(8) -0.0004(9)
C11 0.0220(9) 0.0205(9) 0.0264(9) -0.0033(7) 0.0015(7) 0.0000(7)
C1 0.0227(9) 0.0214(10) 0.0274(10) 0.0002(8) 0.0054(7) -0.0018(8)
C49 0.0213(9) 0.0179(9) 0.0250(9) 0.0010(7) 0.0040(7) 0.0009(7)
C43 0.0224(9) 0.0191(9) 0.0259(9) -0.0013(7) 0.0022(7) -0.0004(7)
C24 0.0225(9) 0.0293(11) 0.0368(11) 0.0003(9) 0.0052(8) -0.0010(8)
C8 0.0239(9) 0.0221(10) 0.0326(10) -0.0002(8) 0.0082(8) -0.0039(8)
C25 0.0212(9) 0.0310(11) 0.0395(12) -0.0009(9) 0.0010(8) -0.0032(9)
C14 0.0255(9) 0.0221(10) 0.0296(10) -0.0003(8) 0.0021(8) -0.0069(8)
C54 0.0252(10) 0.0191(10) 0.0380(11) 0.0026(8) 0.0012(8) 0.0030(8)
C63 0.0218(10) 0.0301(11) 0.0453(12) 0.0005(10) 0.0012(9) -0.0014(9)
C20 0.0285(10) 0.0291(11) 0.0331(11) 0.0001(9) 0.0026(8) -0.0005(9)
C26 0.0287(10) 0.0249(10) 0.0432(12) 0.0049(9) 0.0072(9) 0.0025(9)
C73 0.0345(11) 0.0455(14) 0.0269(10) 0.0003(10) -0.0053(9) 0.0056(10)
C67 0.0347(10) 0.0233(10) 0.0259(10) 0.0052(8) -0.0046(8) 0.0018(9)
C64 0.0363(11) 0.0269(11) 0.0499(14) -0.0069(10) -0.0105(10) 0.0051(9)
C46 0.0247(9) 0.0235(9) 0.0263(9) 0.0029(8) 0.0022(7) -0.0053(8)
C56 0.0344(11) 0.0209(10) 0.0410(12) -0.0030(9) -0.0016(9) -0.0050(9)
C15 0.0331(11) 0.0168(9) 0.0391(12) -0.0013(8) 0.0008(9) -0.0012(9)
C21 0.0284(10) 0.0382(12) 0.0267(10) -0.0016(9) -0.0023(8) 0.0019(9)
C6 0.0272(10) 0.0238(9) 0.0309(10) -0.0053(8) 0.0016(8) -0.0057(8)
C68 0.0247(9) 0.0293(10) 0.0215(9) 0.0007(8) -0.0008(7) 0.0009(8)
C69 0.0293(10) 0.0312(11) 0.0179(9) 0.0004(8) -0.0011(7) 0.0015(8)
C74 0.0422(12) 0.0385(12) 0.0338(11) -0.0058(10) -0.0086(10) 0.0061(10)
C71 0.0355(11) 0.0444(13) 0.0279(10) 0.0071(10) 0.0088(9) 0.0083(10)
C17 0.0317(11) 0.0237(11) 0.0459(13) 0.0006(9) 0.0084(9) -0.0060(9)
C59 0.0375(12) 0.0363(13) 0.0359(11) 0.0018(10) 0.0154(9) 0.0042(10)
C30 0.0264(9) 0.0308(11) 0.0224(9) -0.0034(8) 0.0035(7) -0.0008(9)
C35 0.0422(12) 0.0498(14) 0.0281(11) -0.0005(10) 0.0105(9) 0.0064(11)
C19 0.0277(10) 0.0309(11) 0.0303(10) 0.0032(8) 0.0038(8) 0.0005(9)
C31 0.0336(10) 0.0290(11) 0.0214(9) -0.0014(8) 0.0037(8) 0.0007(9)
C58 0.0338(11) 0.0276(11) 0.0363(11) -0.0025(9) 0.0107(9) 0.0002(9)
C23 0.0266(10) 0.0521(15) 0.0442(13) -0.0004(11) -0.0014(9) 0.0001(11)
C70 0.0455(13) 0.0343(12) 0.0350(12) -0.0073(10) -0.0039(10) -0.0028(10)
C57 0.0341(11) 0.0274(10) 0.0307(10) -0.0052(8) 0.0084(8) 0.0007(9)
C29 0.0371(11) 0.0237(10) 0.0260(10) -0.0067(8) 0.0079(8) 0.0001(9)
C28 0.0489(14) 0.0314(12) 0.0422(13) -0.0047(10) 0.0019(10) 0.0075(11)
C72 0.0337(11) 0.0461(13) 0.0242(10) -0.0012(9) -0.0048(8) 0.0079(10)
C34 0.0370(11) 0.0454(13) 0.0248(10) -0.0034(9) 0.0079(9) 0.0023(10)
C22 0.0354(12) 0.0399(13) 0.0452(13) -0.0023(11) -0.0066(10) 0.0077(10)
C32 0.0418(13) 0.0492(14) 0.0355(12) -0.0099(11) -0.0085(10) 0.0134(11)
C61 0.0340(12) 0.0565(16) 0.0531(15) 0.0043(13) 0.0174(11) 0.0047(11)
C33 0.0611(16) 0.0337(13) 0.0399(13) 0.0056(10) 0.0156(12) -0.0006(12)
C27 0.0356(12) 0.0369(13) 0.0768(19) 0.0009(13) 0.0254(12) 0.0058(11)
C36 0.0691(17) 0.0410(14) 0.0330(12) 0.0071(11) 0.0231(12) 0.0137(13)
C66 0.0752(19) 0.0450(15) 0.0444(15) 0.0093(12) 0.0058(13) 0.0259(15)
C75 0.0531(15) 0.0564(17) 0.0493(15) -0.0017(13) -0.0033(12) 0.0214(14)
C76 0.0539(15) 0.0477(16) 0.0578(16) 0.0114(13) -0.0073(13) -0.0009(13)
C60 0.0633(18) 0.0416(16) 0.108(3) -0.0127(17) 0.0473(19) 0.0070(15)
C38 0.085(2) 0.066(2) 0.0651(19) 0.0137(17) 0.0329(17) 0.0370(19)
C65 0.0463(15) 0.0416(15) 0.111(3) -0.0106(17) -0.0387(17) 0.0116(13)
C37 0.113(3) 0.0465(17) 0.0557(18) -0.0132(15) 0.0166(18) 0.0046(19)

loop_
_atom_type_symbol
_atom_type_description
_atom_type_scat_dispersion_real
_atom_type_scat_dispersion_imag
_atom_type_scat_source
C C 0.0181 0.0091 'International Tables Vol C Tables 4.2.6.8 and 6.1.1.4'
H H 0.0000 0.0000 'International Tables Vol C Tables 4.2.6.8 and 6.1.1.4'
O O 0.0492 0.0322 'International Tables Vol C Tables 4.2.6.8 and 6.1.1.4'

loop_
_geom_angle_atom_site_label_1
_geom_angle_atom_site_label_2
_geom_angle_atom_site_label_3
_geom_angle
_geom_angle_site_symmetry_1
_geom_angle_site_symmetry_3
_geom_angle_publ_flag
C40 O9 C69 120.56(15) . . ?
C4 O6 C31 121.37(15) . . ?
C14 O4 H4 109.5 . . ?
C52 O11 H11 109.5 . . ?
C13 O3 H3 109.5 . . ?
C51 O10 H10 109.5 . . ?
C42 C41 C48 117.11(16) . . ?
C40 C41 C42 121.77(17) . . ?
C40 C41 C48 120.87(17) . . ?
O7 C42 C41 121.09(18) . . ?
O7 C42 C43 120.23(18) . . ?
C41 C42 C43 118.66(16) . . ?
O9 C40 C41 117.50(17) . . ?
O9 C40 C39 119.02(16) . . ?
C41 C40 C39 123.32(17) . . ?
O8 C48 C41 120.51(17) . . ?
O8 C48 C49 122.13(17) . . ?
C49 C48 C41 117.36(15) . . ?
O1 C9 C5 122.52(18) . . ?
O1 C9 C1 122.09(18) . . ?
C1 C9 C5 115.31(16) . . ?
O2 C2 C3 121.41(18) . . ?
O2 C2 C1 119.98(18) . . ?
C3 C2 C1 118.58(16) . . ?
O11 C52 C51 117.39(19) . . ?
O11 C52 C53 123.46(18) . . ?
C53 C52 C51 119.15(19) . . ?
O6 C4 C3 117.24(17) . . ?
O6 C4 C5 119.04(17) . . ?
C3 C4 C5 123.54(18) . . ?
O5 C10 C3 120.64(17) . . ?
O5 C10 C11 122.71(18) . . ?
C11 C10 C3 116.63(16) . . ?
C40 C39 C47 106.81(15) . . ?
C40 C39 C67 110.66(16) . . ?
C40 C39 C46 109.42(15) . . ?
C47 C39 C67 111.92(16) . . ?
C47 C39 C46 106.51(15) . . ?
C67 C39 C46 111.33(16) . . ?
H18A C18 H18B 109.5 . . ?
H18A C18 H18C 109.5 . . ?
H18B C18 H18C 109.5 . . ?
C8 C18 H18A 109.5 . . ?
C8 C18 H18B 109.5 . . ?
C8 C18 H18C 109.5 . . ?
C2 C3 C10 117.64(17) . . ?
C4 C3 C2 122.11(18) . . ?
C4 C3 C10 120.11(18) . . ?
O10 C51 C52 122.13(18) . . ?
O10 C51 C50 117.75(18) . . ?
C50 C51 C52 120.12(18) . . ?
O006 C47 C39 122.47(18) . . ?
O006 C47 C43 122.74(18) . . ?
C43 C47 C39 114.73(15) . . ?
H62A C62 H62B 107.7 . . ?
C45 C62 H62A 108.8 . . ?
C45 C62 H62B 108.8 . . ?
C63 C62 H62A 108.8 . . ?
C63 C62 H62B 108.8 . . ?
C63 C62 C45 113.94(17) . . ?
C62 C45 H45 105.0 . . ?
C44 C45 C62 115.91(17) . . ?
C44 C45 H45 105.0 . . ?
C46 C45 C62 113.45(17) . . ?
C46 C45 H45 105.0 . . ?
C46 C45 C44 111.34(15) . . ?
C51 C50 H50 119.7 . . ?
C51 C50 C49 120.69(18) . . ?
C49 C50 H50 119.7 . . ?
C9 C5 C6 105.42(16) . . ?
C9 C5 C29 112.35(16) . . ?
C4 C5 C9 106.91(16) . . ?
C4 C5 C6 110.07(16) . . ?
C4 C5 C29 110.94(16) . . ?
C29 C5 C6 110.94(16) . . ?
C24 C7 H7 105.0 . . ?
C24 C7 C8 116.16(17) . . ?
C8 C7 H7 105.0 . . ?
C6 C7 H7 105.0 . . ?
C6 C7 C24 113.00(17) . . ?
C6 C7 C8 111.48(16) . . ?
C52 C53 H53 119.7 . . ?
C54 C53 C52 120.68(19) . . ?
C54 C53 H53 119.7 . . ?
C45 C44 C43 111.36(15) . . ?
C55 C44 C45 110.47(16) . . ?
C55 C44 C43 110.52(16) . . ?
C55 C44 C56 107.85(17) . . ?
C56 C44 C45 107.82(18) . . ?
C56 C44 C43 108.70(16) . . ?
C13 C12 H12 119.5 . . ?
C13 C12 C11 121.03(18) . . ?
C11 C12 H12 119.5 . . ?
C11 C16 H16 119.9 . . ?
C15 C16 H16 119.9 . . ?
C15 C16 C11 120.25(19) . . ?
O3 C13 C12 117.84(18) . . ?
O3 C13 C14 122.60(18) . . ?
C12 C13 C14 119.56(18) . . ?
C44 C55 H55A 109.5 . . ?
C44 C55 H55B 109.5 . . ?
C44 C55 H55C 109.5 . . ?
H55A C55 H55B 109.5 . . ?
H55A C55 H55C 109.5 . . ?
H55B C55 H55C 109.5 . . ?
C12 C11 C10 121.01(18) . . ?
C12 C11 C16 118.90(18) . . ?
C16 C11 C10 120.06(18) . . ?
C9 C1 C2 108.77(16) . . ?
C9 C1 C8 106.31(15) . . ?
C9 C1 C19 110.80(16) . . ?
C2 C1 C8 109.55(15) . . ?
C2 C1 C19 108.18(16) . . ?
C19 C1 C8 113.16(16) . . ?
C50 C49 C48 120.98(17) . . ?
C54 C49 C48 119.79(18) . . ?
C54 C49 C50 119.21(18) . . ?
C42 C43 C44 110.34(15) . . ?
C47 C43 C42 108.46(15) . . ?
C47 C43 C44 106.58(15) . . ?
C47 C43 C57 110.89(16) . . ?
C57 C43 C42 107.79(16) . . ?
C57 C43 C44 112.73(16) . . ?
C7 C24 H24A 108.7 . . ?
C7 C24 H24B 108.7 . . ?
H24A C24 H24B 107.6 . . ?
C25 C24 C7 114.44(17) . . ?
C25 C24 H24A 108.7 . . ?
C25 C24 H24B 108.7 . . ?
C18 C8 C7 110.39(16) . . ?
C18 C8 C1 110.67(16) . . ?
C18 C8 C17 107.75(18) . . ?
C7 C8 C1 111.49(16) . . ?
C17 C8 C7 107.98(18) . . ?
C17 C8 C1 108.42(16) . . ?
C24 C25 H25 116.6 . . ?
C26 C25 C24 126.8(2) . . ?
C26 C25 H25 116.6 . . ?
O4 C14 C13 117.09(19) . . ?
O4 C14 C15 123.41(19) . . ?
C15 C14 C13 119.50(18) . . ?
C53 C54 C49 120.13(19) . . ?
C53 C54 H54 119.9 . . ?
C49 C54 H54 119.9 . . ?
C62 C63 H63 116.1 . . ?
C64 C63 C62 127.8(2) . . ?
C64 C63 H63 116.1 . . ?
C21 C20 H20 116.3 . . ?
C21 C20 C19 127.4(2) . . ?
C19 C20 H20 116.3 . . ?
C25 C26 C28 124.4(2) . . ?
C25 C26 C27 121.0(2) . . ?
C28 C26 C27 114.6(2) . . ?
C74 C73 H73 116.0 . . ?
C74 C73 C72 128.1(2) . . ?
C72 C73 H73 116.0 . . ?
C39 C67 H67A 109.1 . . ?
C39 C67 H67B 109.1 . . ?
H67A C67 H67B 107.9 . . ?
C68 C67 C39 112.30(16) . . ?
C68 C67 H67A 109.1 . . ?
C68 C67 H67B 109.1 . . ?
C63 C64 C66 124.5(2) . . ?
C63 C64 C65 120.1(3) . . ?
C66 C64 C65 115.4(3) . . ?
C39 C46 H46A 108.3 . . ?
C39 C46 H46B 108.3 . . ?
C45 C46 C39 115.80(15) . . ?
C45 C46 H46A 108.3 . . ?
C45 C46 H46B 108.3 . . ?
H46A C46 H46B 107.4 . . ?
C44 C56 H56A 109.5 . . ?
C44 C56 H56B 109.5 . . ?
C44 C56 H56C 109.5 . . ?
H56A C56 H56B 109.5 . . ?
H56A C56 H56C 109.5 . . ?
H56B C56 H56C 109.5 . . ?
C16 C15 C14 120.73(19) . . ?
C16 C15 H15 119.6 . . ?
C14 C15 H15 119.6 . . ?
C20 C21 C23 120.7(2) . . ?
C20 C21 C22 124.8(2) . . ?
C23 C21 C22 114.5(2) . . ?
C5 C6 H6A 108.4 . . ?
C5 C6 H6B 108.4 . . ?
C7 C6 C5 115.64(16) . . ?
C7 C6 H6A 108.4 . . ?
C7 C6 H6B 108.4 . . ?
H6A C6 H6B 107.4 . . ?
C67 C68 H68 107.5 . . ?
C67 C68 C72 110.95(18) . . ?
C69 C68 C67 110.11(16) . . ?
C69 C68 H68 107.5 . . ?
C69 C68 C72 113.15(17) . . ?
C72 C68 H68 107.5 . . ?
O9 C69 C68 107.80(15) . . ?
O9 C69 C71 107.24(16) . . ?
O9 C69 C70 102.75(17) . . ?
C71 C69 C68 114.31(18) . . ?
C70 C69 C68 113.12(18) . . ?
C70 C69 C71 110.73(19) . . ?
C73 C74 C75 120.1(3) . . ?
C73 C74 C76 124.1(2) . . ?
C76 C74 C75 115.8(2) . . ?
C69 C71 H71A 109.5 . . ?
C69 C71 H71B 109.5 . . ?
C69 C71 H71C 109.5 . . ?
H71A C71 H71B 109.5 . . ?
H71A C71 H71C 109.5 . . ?
H71B C71 H71C 109.5 . . ?
C8 C17 H17A 109.5 . . ?
C8 C17 H17B 109.5 . . ?
C8 C17 H17C 109.5 . . ?
H17A C17 H17B 109.5 . . ?
H17A C17 H17C 109.5 . . ?
H17B C17 H17C 109.5 . . ?
C58 C59 C61 121.4(2) . . ?
C58 C59 C60 123.9(2) . . ?
C60 C59 C61 114.7(2) . . ?
C31 C30 H30 107.5 . . ?
C31 C30 C34 112.44(17) . . ?
C29 C30 H30 107.5 . . ?
C29 C30 C31 110.55(16) . . ?
C29 C30 C34 111.10(18) . . ?
C34 C30 H30 107.5 . . ?
C34 C35 H35 115.9 . . ?
C36 C35 H35 115.9 . . ?
C36 C35 C34 128.2(3) . . ?
C1 C19 H19A 108.9 . . ?
C1 C19 H19B 108.9 . . ?
C20 C19 C1 113.21(17) . . ?
C20 C19 H19A 108.9 . . ?
C20 C19 H19B 108.9 . . ?
H19A C19 H19B 107.7 . . ?
O6 C31 C30 108.13(16) . . ?
O6 C31 C32 106.98(17) . . ?
O6 C31 C33 102.56(17) . . ?
C32 C31 C30 114.27(18) . . ?
C33 C31 C30 113.55(19) . . ?
C33 C31 C32 110.4(2) . . ?
C59 C58 H58 116.3 . . ?
C59 C58 C57 127.4(2) . . ?
C57 C58 H58 116.3 . . ?
C21 C23 H23A 109.5 . . ?
C21 C23 H23B 109.5 . . ?
C21 C23 H23C 109.5 . . ?
H23A C23 H23B 109.5 . . ?
H23A C23 H23C 109.5 . . ?
H23B C23 H23C 109.5 . . ?
C69 C70 H70A 109.5 . . ?
C69 C70 H70B 109.5 . . ?
C69 C70 H70C 109.5 . . ?
H70A C70 H70B 109.5 . . ?
H70A C70 H70C 109.5 . . ?
H70B C70 H70C 109.5 . . ?
C43 C57 H57A 108.8 . . ?
C43 C57 H57B 108.8 . . ?
C58 C57 C43 113.90(18) . . ?
C58 C57 H57A 108.8 . . ?
C58 C57 H57B 108.8 . . ?
H57A C57 H57B 107.7 . . ?
C5 C29 H29A 109.0 . . ?
C5 C29 H29B 109.0 . . ?
C30 C29 C5 113.14(16) . . ?
C30 C29 H29A 109.0 . . ?
C30 C29 H29B 109.0 . . ?
H29A C29 H29B 107.8 . . ?
C26 C28 H28A 109.5 . . ?
C26 C28 H28B 109.5 . . ?
C26 C28 H28C 109.5 . . ?
H28A C28 H28B 109.5 . . ?
H28A C28 H28C 109.5 . . ?
H28B C28 H28C 109.5 . . ?
C73 C72 C68 111.93(18) . . ?
C73 C72 H72A 109.2 . . ?
C73 C72 H72B 109.2 . . ?
C68 C72 H72A 109.2 . . ?
C68 C72 H72B 109.2 . . ?
H72A C72 H72B 107.9 . . ?
C30 C34 H34A 109.0 . . ?
C30 C34 H34B 109.0 . . ?
C35 C34 C30 113.00(19) . . ?
C35 C34 H34A 109.0 . . ?
C35 C34 H34B 109.0 . . ?
H34A C34 H34B 107.8 . . ?
C21 C22 H22A 109.5 . . ?
C21 C22 H22B 109.5 . . ?
C21 C22 H22C 109.5 . . ?
H22A C22 H22B 109.5 . . ?
H22A C22 H22C 109.5 . . ?
H22B C22 H22C 109.5 . . ?
C31 C32 H32A 109.5 . . ?
C31 C32 H32B 109.5 . . ?
C31 C32 H32C 109.5 . . ?
H32A C32 H32B 109.5 . . ?
H32A C32 H32C 109.5 . . ?
H32B C32 H32C 109.5 . . ?
C59 C61 H61A 109.5 . . ?
C59 C61 H61B 109.5 . . ?
C59 C61 H61C 109.5 . . ?
H61A C61 H61B 109.5 . . ?
H61A C61 H61C 109.5 . . ?
H61B C61 H61C 109.5 . . ?
C31 C33 H33A 109.5 . . ?
C31 C33 H33B 109.5 . . ?
C31 C33 H33C 109.5 . . ?
H33A C33 H33B 109.5 . . ?
H33A C33 H33C 109.5 . . ?
H33B C33 H33C 109.5 . . ?
C26 C27 H27A 109.5 . . ?
C26 C27 H27B 109.5 . . ?
C26 C27 H27C 109.5 . . ?
H27A C27 H27B 109.5 . . ?
H27A C27 H27C 109.5 . . ?
H27B C27 H27C 109.5 . . ?
C35 C36 C38 119.5(3) . . ?
C35 C36 C37 124.5(3) . . ?
C37 C36 C38 115.9(3) . . ?
C64 C66 H66A 109.5 . . ?
C64 C66 H66B 109.5 . . ?
C64 C66 H66C 109.5 . . ?
H66A C66 H66B 109.5 . . ?
H66A C66 H66C 109.5 . . ?
H66B C66 H66C 109.5 . . ?
C74 C75 H75A 109.5 . . ?
C74 C75 H75B 109.5 . . ?
C74 C75 H75C 109.5 . . ?
H75A C75 H75B 109.5 . . ?
H75A C75 H75C 109.5 . . ?
H75B C75 H75C 109.5 . . ?
C74 C76 H76A 109.5 . . ?
C74 C76 H76B 109.5 . . ?
C74 C76 H76C 109.5 . . ?
H76A C76 H76B 109.5 . . ?
H76A C76 H76C 109.5 . . ?
H76B C76 H76C 109.5 . . ?
C59 C60 H60A 109.5 . . ?
C59 C60 H60B 109.5 . . ?
C59 C60 H60C 109.5 . . ?
H60A C60 H60B 109.5 . . ?
H60A C60 H60C 109.5 . . ?
H60B C60 H60C 109.5 . . ?
C36 C38 H38A 109.5 . . ?
C36 C38 H38B 109.5 . . ?
C36 C38 H38C 109.5 . . ?
H38A C38 H38B 109.5 . . ?
H38A C38 H38C 109.5 . . ?
H38B C38 H38C 109.5 . . ?
C64 C65 H65A 109.5 . . ?
C64 C65 H65B 109.5 . . ?
C64 C65 H65C 109.5 . . ?
H65A C65 H65B 109.5 . . ?
H65A C65 H65C 109.5 . . ?
H65B C65 H65C 109.5 . . ?
C36 C37 H37A 109.5 . . ?
C36 C37 H37B 109.5 . . ?
C36 C37 H37C 109.5 . . ?
H37A C37 H37B 109.5 . . ?
H37A C37 H37C 109.5 . . ?
H37B C37 H37C 109.5 . . ?

loop_
_geom_bond_atom_site_label_1
_geom_bond_atom_site_label_2
_geom_bond_distance
_geom_bond_site_symmetry_2
_geom_bond_publ_flag
O9 C40 1.345(2) . ?
O9 C69 1.492(2) . ?
O6 C4 1.343(2) . ?
O6 C31 1.487(2) . ?
O8 C48 1.216(2) . ?
O7 C42 1.219(2) . ?
O1 C9 1.217(2) . ?
O006 C47 1.215(2) . ?
O2 C2 1.225(2) . ?
O5 C10 1.215(2) . ?
O4 H4 0.8400 . ?
O4 C14 1.363(2) . ?
O11 H11 0.8400 . ?
O11 C52 1.362(2) . ?
O3 H3 0.8400 . ?
O3 C13 1.366(3) . ?
O10 H10 0.8400 . ?
O10 C51 1.373(2) . ?
C41 C42 1.455(3) . ?
C41 C40 1.353(3) . ?
C41 C48 1.508(3) . ?
C42 C43 1.544(3) . ?
C40 C39 1.512(3) . ?
C48 C49 1.485(3) . ?
C9 C5 1.524(3) . ?
C9 C1 1.513(3) . ?
C2 C3 1.451(3) . ?
C2 C1 1.547(3) . ?
C52 C51 1.402(3) . ?
C52 C53 1.391(3) . ?
C4 C3 1.348(3) . ?
C4 C5 1.512(3) . ?
C10 C3 1.512(3) . ?
C10 C11 1.481(3) . ?
C39 C47 1.527(3) . ?
C39 C67 1.541(3) . ?
C39 C46 1.561(3) . ?
C18 H18A 0.9800 . ?
C18 H18B 0.9800 . ?
C18 H18C 0.9800 . ?
C18 C8 1.530(3) . ?
C51 C50 1.376(3) . ?
C47 C43 1.513(3) . ?
C62 H62A 0.9900 . ?
C62 H62B 0.9900 . ?
C62 C45 1.562(3) . ?
C62 C63 1.497(3) . ?
C45 H45 1.0000 . ?
C45 C44 1.558(3) . ?
C45 C46 1.539(3) . ?
C50 H50 0.9500 . ?
C50 C49 1.398(3) . ?
C5 C6 1.564(3) . ?
C5 C29 1.540(3) . ?
C7 H7 1.0000 . ?
C7 C24 1.560(3) . ?
C7 C8 1.566(3) . ?
C7 C6 1.538(3) . ?
C53 H53 0.9500 . ?
C53 C54 1.383(3) . ?
C44 C55 1.530(3) . ?
C44 C43 1.606(3) . ?
C44 C56 1.545(3) . ?
C12 H12 0.9500 . ?
C12 C13 1.380(3) . ?
C12 C11 1.396(3) . ?
C16 H16 0.9500 . ?
C16 C11 1.396(3) . ?
C16 C15 1.380(3) . ?
C13 C14 1.402(3) . ?
C55 H55A 0.9800 . ?
C55 H55B 0.9800 . ?
C55 H55C 0.9800 . ?
C1 C8 1.603(3) . ?
C1 C19 1.551(3) . ?
C49 C54 1.393(3) . ?
C43 C57 1.543(3) . ?
C24 H24A 0.9900 . ?
C24 H24B 0.9900 . ?
C24 C25 1.499(3) . ?
C8 C17 1.549(3) . ?
C25 H25 0.9500 . ?
C25 C26 1.331(3) . ?
C14 C15 1.387(3) . ?
C54 H54 0.9500 . ?
C63 H63 0.9500 . ?
C63 C64 1.326(3) . ?
C20 H20 0.9500 . ?
C20 C21 1.333(3) . ?
C20 C19 1.504(3) . ?
C26 C28 1.498(3) . ?
C26 C27 1.507(3) . ?
C73 H73 0.9500 . ?
C73 C74 1.328(3) . ?
C73 C72 1.500(3) . ?
C67 H67A 0.9900 . ?
C67 H67B 0.9900 . ?
C67 C68 1.527(3) . ?
C64 C66 1.501(4) . ?
C64 C65 1.519(4) . ?
C46 H46A 0.9900 . ?
C46 H46B 0.9900 . ?
C56 H56A 0.9800 . ?
C56 H56B 0.9800 . ?
C56 H56C 0.9800 . ?
C15 H15 0.9500 . ?
C21 C23 1.501(3) . ?
C21 C22 1.503(3) . ?
C6 H6A 0.9900 . ?
C6 H6B 0.9900 . ?
C68 H68 1.0000 . ?
C68 C69 1.525(3) . ?
C68 C72 1.538(3) . ?
C69 C71 1.520(3) . ?
C69 C70 1.512(3) . ?
C74 C75 1.503(4) . ?
C74 C76 1.501(4) . ?
C71 H71A 0.9800 . ?
C71 H71B 0.9800 . ?
C71 H71C 0.9800 . ?
C17 H17A 0.9800 . ?
C17 H17B 0.9800 . ?
C17 H17C 0.9800 . ?
C59 C58 1.323(3) . ?
C59 C61 1.503(4) . ?
C59 C60 1.495(4) . ?
C30 H30 1.0000 . ?
C30 C31 1.526(3) . ?
C30 C29 1.522(3) . ?
C30 C34 1.543(3) . ?
C35 H35 0.9500 . ?
C35 C34 1.491(3) . ?
C35 C36 1.330(4) . ?
C19 H19A 0.9900 . ?
C19 H19B 0.9900 . ?
C31 C32 1.514(3) . ?
C31 C33 1.512(3) . ?
C58 H58 0.9500 . ?
C58 C57 1.499(3) . ?
C23 H23A 0.9800 . ?
C23 H23B 0.9800 . ?
C23 H23C 0.9800 . ?
C70 H70A 0.9800 . ?
C70 H70B 0.9800 . ?
C70 H70C 0.9800 . ?
C57 H57A 0.9900 . ?
C57 H57B 0.9900 . ?
C29 H29A 0.9900 . ?
C29 H29B 0.9900 . ?
C28 H28A 0.9800 . ?
C28 H28B 0.9800 . ?
C28 H28C 0.9800 . ?
C72 H72A 0.9900 . ?
C72 H72B 0.9900 . ?
C34 H34A 0.9900 . ?
C34 H34B 0.9900 . ?
C22 H22A 0.9800 . ?
C22 H22B 0.9800 . ?
C22 H22C 0.9800 . ?
C32 H32A 0.9800 . ?
C32 H32B 0.9800 . ?
C32 H32C 0.9800 . ?
C61 H61A 0.9800 . ?
C61 H61B 0.9800 . ?
C61 H61C 0.9800 . ?
C33 H33A 0.9800 . ?
C33 H33B 0.9800 . ?
C33 H33C 0.9800 . ?
C27 H27A 0.9800 . ?
C27 H27B 0.9800 . ?
C27 H27C 0.9800 . ?
C36 C38 1.507(4) . ?
C36 C37 1.493(5) . ?
C66 H66A 0.9800 . ?
C66 H66B 0.9800 . ?
C66 H66C 0.9800 . ?
C75 H75A 0.9800 . ?
C75 H75B 0.9800 . ?
C75 H75C 0.9800 . ?
C76 H76A 0.9800 . ?
C76 H76B 0.9800 . ?
C76 H76C 0.9800 . ?
C60 H60A 0.9800 . ?
C60 H60B 0.9800 . ?
C60 H60C 0.9800 . ?
C38 H38A 0.9800 . ?
C38 H38B 0.9800 . ?
C38 H38C 0.9800 . ?
C65 H65A 0.9800 . ?
C65 H65B 0.9800 . ?
C65 H65C 0.9800 . ?
C37 H37A 0.9800 . ?
C37 H37B 0.9800 . ?
C37 H37C 0.9800 . ?
